data_2009654
loop_
_publ_author_name
'M\"uller, Ulrich'
'Sens, Irina'
'Wollert, Ren\'e'
'Dehnicke, Kurt'

_publ_section_title
;
 [Me~3~PhN]~2~[WCl~6~] und
 [PPh~4~]~2~[W~2~Cl~6~O~2~(\m-N)(\m-Cl~2~PO~2~)], ein
 \m-<i>N</i>-Nitridowolframat mit Dichlorophosphatbr\"ucke
;
_journal_issue 4
_journal_name_full 'Acta Crystallographica Section C'
_journal_page_first 493
_journal_page_last 496
_journal_paper_doi 10.1107/S0108270193010753
_journal_volume 50
_journal_year 1994
_chemical_formula_sum 'C48 H40 Cl8 N O4 P3 W2'
_chemical_formula_weight 1439.1
_chemical_name_common
; Tetraphenylphosphophonium hexachlorodioxo-\m-dichlorophospato-\m-nitrido-
ditungstide
;
_space_group_IT_number 15
_symmetry_cell_setting monoclinic
_symmetry_space_group_name_Hall '-C 2yc'
_symmetry_space_group_name_H-M 'C 1 2/c 1'
_cell_angle_alpha 90.0
_cell_angle_beta 115.36(4)
_cell_angle_gamma 90.0
_cell_formula_units_Z 4
_cell_length_a 27.369(7)
_cell_length_b 11.349(2)
_cell_length_c 18.451(4)
_cell_measurement_reflns_used 25
_cell_measurement_temperature 293
_cell_measurement_theta_max 16
_cell_measurement_theta_min 7
_cell_volume 5179(3)
_computing_cell_refinement 'CAD-4 Me\&ssoftware'
_computing_data_collection 'CAD-4 Me\&ssoftware'
_computing_data_reduction 'XCAD-4 (Harms, 1987)'
_computing_structure_refinement SHELXTL-Plus
_computing_structure_solution 'SHELXTL-Plus (Sheldrick, 1989)'
_diffrn_ambient_temperature 293
_diffrn_measurement_device 'Enraf-Nonius CAD4'
_diffrn_measurement_method \w/\q-scan
_diffrn_radiation_monochromator Graphit
_diffrn_radiation_type 'Mo K\a'
_diffrn_radiation_wavelength 0.7107
_diffrn_reflns_av_R_equivalents 0.020
_diffrn_reflns_limit_h_max 28
_diffrn_reflns_limit_h_min -30
_diffrn_reflns_limit_k_max 13
_diffrn_reflns_limit_k_min 0
_diffrn_reflns_limit_l_max 21
_diffrn_reflns_limit_l_min 0
_diffrn_reflns_number 4698
_diffrn_reflns_theta_max 25
_diffrn_reflns_theta_min 1.5
_diffrn_standards_interval_time '90 min'
_diffrn_standards_number 3
_exptl_absorpt_coefficient_mu 4.990
_exptl_absorpt_correction_T_max 1.0
_exptl_absorpt_correction_T_min 0.575
_exptl_absorpt_correction_type 'empirisch nach \y-scans'
_exptl_crystal_colour gr\"un
_exptl_crystal_density_diffrn 1.85
_exptl_crystal_description 'd\"unne Nadel'
_exptl_crystal_F_000 3936
_exptl_crystal_size_max 0.425
_exptl_crystal_size_mid 0.180
_exptl_crystal_size_min 0.043
_refine_diff_density_max 1.24
_refine_diff_density_min -0.97
_refine_ls_extinction_method keine
_refine_ls_goodness_of_fit_obs 1.5
_refine_ls_hydrogen_treatment
; geometrisch berechnete Positionen angenommen, ein gemeinsamer isotroper
  Temperaturfaktor
;
_refine_ls_matrix_type 'volle Matrix'
_refine_ls_number_parameters 184
_refine_ls_number_reflns 3454
_refine_ls_R_factor_all 0.061
_refine_ls_R_factor_obs 0.041
_refine_ls_shift/esd_max 0.23
_refine_ls_shift/esd_mean 0.08
_refine_ls_structure_factor_coef F
_refine_ls_weighting_details 'w = 1/[\s^2^(F~o~)]'
_refine_ls_weighting_scheme calc
_refine_ls_wR_factor_obs 0.030
_reflns_number_observed 3454
_reflns_number_total 4558
_reflns_observed_criterion F>3\s(F)
_cod_data_source_file se1037.cif
_cod_data_source_block II
_cod_depositor_comments
;
The following automatic conversions were performed:

'_refine_ls_weighting_scheme' value '1/[\s^2^(F~o~)]' was changed to
'calc'. New tag '_refine_ls_weighting_details' was created. The value
of the new tag was set to 'w = 1/[\s^2^(F~o~)]'.

Automatic conversion script
Id: cif_fix_values 3143 2015-03-26 13:38:13Z robertas 
;
_cod_original_cell_volume 5178.8(4)
_cod_original_sg_symbol_H-M 'C 2/c'
_cod_database_code 2009654

loop_
_symmetry_equiv_pos_as_xyz
x,y,z
-x,-y,-z
-x,y,1/2-z
x,-y,1/2+z
1/2+x,1/2+y,z
1/2-x,1/2-y,-z
1/2-x,1/2+y,1/2-z
1/2+x,1/2-y,1/2+z

loop_
_atom_site_aniso_label
_atom_site_aniso_U_11
_atom_site_aniso_U_22
_atom_site_aniso_U_33
_atom_site_aniso_U_12
_atom_site_aniso_U_13
_atom_site_aniso_U_23
W 0.0362(2) 0.0330(2) 0.0382(2) 0.0065(2) 0.01990(10) 0.0047(2)
Cl(1) 0.0420(10) 0.141(3) 0.0410(10) -0.004(2) 0.0100(10) 0.0010(10)
Cl(2) 0.067(2) 0.191(3) 0.0380(10) -0.022(2) 0.0250(10) 0.005(2)
Cl(3) 0.0450(10) 0.069(2) 0.0780(10) -0.0010(10) 0.0380(10) 0.0070(10)
Cl(4) 0.109(3) 0.095(2) 0.207(3) -0.065(2) 0.104(3) -0.085(2)
P(1) 0.048(2) 0.029(2) 0.102(2) 0.000 0.048(2) 0.000
O(1) 0.085(5) 0.037(4) 0.126(5) 0.010(3) 0.075(4) 0.005(3)
O(2) 0.053(4) 0.031(3) 0.116(5) 0.012(3) 0.056(4) 0.013(3)
N 0.017(4) 0.005(4) 0.009(3) 0.000 0.007(3) 0.000
P(2) 0.0300(10) 0.0320(10) 0.0310(10) 0.0010(10) 0.0150(10) 0.0016(8)

loop_
_atom_site_label
_atom_site_fract_x
_atom_site_fract_y
_atom_site_fract_z
_atom_site_U_iso_or_equiv
W 0.063560(10) 0.12444(3) 0.23558(2) 0.03440(10)
Cl(1) 0.11239(8) 0.1580(3) 0.37380(10) 0.0770(10)
Cl(2) 0.01180(10) 0.1375(3) 0.09720(10) 0.0970(10)
Cl(3) 0.13661(8) 0.2072(2) 0.21650(10) 0.0600(10)
Cl(4) 0.03770(10) 0.4861(3) 0.3409(2) 0.124(2)
P(1) 0.0000 0.3766(3) 0.2500 0.0550(10)
O(1) 0.0820(2) -0.0170(5) 0.2355(3) 0.072(3)
O(2) 0.0411(2) 0.3135(4) 0.2341(3) 0.059(2)
N 0.0000 0.1045(5) 0.2500 0.010(2)
P(2) 0.17016(7) 0.3113(2) 0.82610(10) 0.0304(6)
C(11) 0.1286(3) 0.2867(6) 0.8778(3) 0.030(2)
C(12) 0.1477(3) 0.3163(7) 0.9577(4) 0.044(2)
C(13) 0.1167(3) 0.2855(7) 0.9998(4) 0.054(2)
C(14) 0.0704(3) 0.2242(8) 0.9614(5) 0.063(2)
C(15) 0.0511(3) 0.1963(8) 0.8817(5) 0.064(2)
C(16) 0.0802(3) 0.2285(7) 0.8388(4) 0.046(2)
C(21) 0.2099(3) 0.1817(6) 0.8358(3) 0.030(2)
C(22) 0.2426(3) 0.1746(6) 0.7940(4) 0.041(2)
C(23) 0.2738(3) 0.0754(7) 0.8039(4) 0.048(2)
C(24) 0.2723(3) -0.0162(7) 0.8510(4) 0.049(2)
C(25) 0.2388(3) -0.0111(7) 0.8886(4) 0.049(2)
C(26) 0.2074(3) 0.0865(6) 0.8820(4) 0.034(2)
C(31) 0.1293(3) 0.3352(6) 0.7204(4) 0.035(2)
C(32) 0.1187(3) 0.2426(7) 0.6672(4) 0.049(2)
C(33) 0.0866(3) 0.2606(8) 0.5862(5) 0.062(2)
C(34) 0.0666(3) 0.3684(8) 0.5601(5) 0.066(2)
C(35) 0.0758(3) 0.4640(7) 0.6106(5) 0.059(2)
C(36) 0.1069(3) 0.4475(7) 0.6924(4) 0.047(2)
C(41) 0.2147(3) 0.4355(6) 0.8691(4) 0.033(2)
C(42) 0.1928(3) 0.5427(7) 0.8782(4) 0.043(2)
C(43) 0.2264(3) 0.6403(7) 0.9066(4) 0.050(2)
C(44) 0.2801(3) 0.6295(8) 0.9281(4) 0.052(2)
C(45) 0.3023(3) 0.5248(7) 0.9225(4) 0.054(2)
C(46) 0.2697(3) 0.4260(7) 0.8924(4) 0.046(2)
H(12) 0.1811 0.3603 0.9844 0.063
H(13) 0.1303 0.3104 1.0555 0.063
H(14) 0.0479 0.2081 0.9905 0.063
H(15) 0.0165 0.1557 0.8544 0.063
H(16) 0.0674 0.2057 0.7833 0.063
H(22) 0.2443 0.2400 0.7630 0.063
H(23) 0.2981 0.0719 0.7772 0.063
H(24) 0.2947 -0.0871 0.8569 0.063
H(25) 0.2375 -0.0781 0.9224 0.063
H(26) 0.1837 0.0898 0.9082 0.063
H(32) 0.1331 0.1672 0.6873 0.063
H(33) 0.0794 0.1961 0.5493 0.063
H(34) 0.0433 0.3837 0.5012 0.063
H(35) 0.0609 0.5424 0.5911 0.063
H(36) 0.1146 0.5135 0.7292 0.063
H(42) 0.1541 0.5491 0.8616 0.063
H(43) 0.2100 0.7157 0.9106 0.063
H(44) 0.3035 0.7005 0.9482 0.063
H(45) 0.3412 0.5188 0.9367 0.063
H(46) 0.2853 0.3522 0.8878 0.063

loop_
_geom_angle_atom_site_label_1
_geom_angle_atom_site_label_2
_geom_angle_atom_site_label_3
_geom_angle_site_symmetry_1
_geom_angle_site_symmetry_2
_geom_angle_site_symmetry_3
_geom_angle
_geom_angle_publ_flag
Cl(1) W Cl(2) 1 1 1 166.90(10) yes
Cl(1) W Cl(3) 1 1 1 88.40(10) yes
Cl(1) W O(1) 1 1 1 97.2(2) yes
Cl(1) W O(2) 1 1 1 83.3(2) yes
Cl(1) W N 1 1 1 89.80(10) yes
Cl(2) W Cl(3) 1 1 1 88.20(10) yes
Cl(2) W O(1) 1 1 1 95.8(2) yes
Cl(2) W O(2) 1 1 1 83.7(2) yes
Cl(2) W N 1 1 1 89.90(10) yes
Cl(3) W O(1) 1 1 1 96.0(2) yes
Cl(3) W O(2) 1 1 1 82.1(2) yes
Cl(3) W N 1 1 1 163.5(2) yes
O(1) W O(2) 1 1 1 178.1(3) yes
O(1) W N 1 1 1 100.4(3) yes
O(2) W N 1 1 1 81.4(2) yes
Cl(4) P(1) O(2) 1 1 1 108.0(2) yes
Cl(4) P(1) Cl(4) 1 1 3 102.5(2) yes
Cl(4) P(1) O(2) 1 1 3 107.6(2) yes
O(2) P(1) O(2) 1 1 3 121.5(4) yes
W(1) O(2) P(1) 1 1 3 134.4(4) yes
W N W 1 1 3 166.2(3) yes
C(11) P(2) C(21) 1 1 1 108.4(3) yes
C(11) P(2) C(31) 1 1 1 110.9(3) yes
C(11) P(2) C(41) 1 1 1 110.5(3) yes
C(21) P(2) C(31) 1 1 1 107.5(3) yes
C(21) P(2) C(41) 1 1 1 109.3(3) yes
C(31) P(2) C(41) 1 1 1 110.3(3) yes
P(2) C(11) C(12) 1 1 1 119.6(6) no
P(2) C(11) C(16) 1 1 1 119.0(5) no
C(12) C(11) C(16) 1 1 1 121.1(7) no
C(11) C(12) C(13) 1 1 1 118.9(7) no
C(12) C(13) C(14) 1 1 1 119.2(7) no
C(13) C(14) C(15) 1 1 1 121.6(9) no
C(14) C(15) C(16) 1 1 1 120.0(9) no
C(11) C(16) C(15) 1 1 1 119.1(7) no
P(2) C(21) C(22) 1 1 1 119.5(5) no
P(2) C(21) C(26) 1 1 1 120.7(6) no
C(22) C(21) C(26) 1 1 1 119.8(6) no
C(21) C(22) C(23) 1 1 1 118.4(7) no
C(22) C(23) C(24) 1 1 1 121.4(8) no
C(23) C(24) C(25) 1 1 1 119.9(8) no
C(24) C(25) C(26) 1 1 1 121.2(7) no
C(21) C(26) C(25) 1 1 1 119.1(7) no
P(2) C(31) C(32) 1 1 1 119.8(5) no
P(2) C(31) C(36) 1 1 1 120.2(5) no
C(32) C(31) C(36) 1 1 1 119.9(6) no
C(31) C(32) C(33) 1 1 1 119.8(7) no
C(32) C(33) C(34) 1 1 1 119.6(8) no
C(33) C(34) C(35) 1 1 1 123.1(7) no
C(34) C(35) C(36) 1 1 1 118.3(8) no
C(31) C(36) C(35) 1 1 1 119.2(7) no
P(2) C(41) C(42) 1 1 1 119.1(6) no
P(2) C(41) C(46) 1 1 1 121.0(6) no
C(42) C(41) C(46) 1 1 1 119.8(7) no
C(41) C(42) C(43) 1 1 1 119.3(8) no
C(42) C(43) C(44) 1 1 1 119.8(8) no
C(43) C(44) C(45) 1 1 1 121.5(8) no
C(44) C(45) C(46) 1 1 1 120.2(8) no
C(41) C(46) C(45) 1 1 1 119.2(7) no

loop_
_geom_bond_atom_site_label_1
_geom_bond_atom_site_label_2
_geom_bond_site_symmetry_1
_geom_bond_site_symmetry_2
_geom_bond_distance
_geom_bond_publ_flag
W Cl(1) 1 1 2.348(2) yes
W Cl(2) 1 1 2.334(2) yes
W Cl(3) 1 1 2.367(3) yes
W O(1) 1 1 1.683(5) yes
W O(2) 1 1 2.229(5) yes
W N 1 1 1.8830(10) yes
P(1) Cl(4) 1 1 1.985(4) yes
P(1) O(2) 1 1 1.465(6) yes
P(2) C(11) 1 1 1.793(8) yes
P(2) C(21) 1 1 1.791(7) yes
P(2) C(31) 1 1 1.804(7) yes
P(2) C(41) 1 1 1.810(7) yes
C(11) C(12) 1 1 1.380(10) no
C(11) C(16) 1 1 1.370(10) no
C(12) C(13) 1 1 1.420(10) no
C(13) C(14) 1 1 1.350(10) no
C(14) C(15) 1 1 1.370(10) no
C(15) C(16) 1 1 1.390(10) no
C(21) C(22) 1 1 1.410(10) no
C(21) C(26) 1 1 1.400(10) no
C(22) C(23) 1 1 1.380(10) no
C(23) C(24) 1 1 1.370(10) no
C(24) C(25) 1 1 1.370(10) no
C(25) C(26) 1 1 1.370(10) no
C(31) C(32) 1 1 1.380(10) no
C(31) C(36) 1 1 1.410(10) no
C(32) C(33) 1 1 1.390(10) no
C(33) C(34) 1 1 1.340(10) no
C(34) C(35) 1 1 1.380(10) no
C(35) C(36) 1 1 1.390(10) no
C(41) C(42) 1 1 1.400(10) no
C(41) C(46) 1 1 1.380(10) no
C(42) C(43) 1 1 1.390(10) no
C(43) C(44) 1 1 1.350(10) no
C(44) C(45) 1 1 1.360(10) no
C(45) C(46) 1 1 1.390(10) no
